data_8104489
loop_
_publ_author_name
'Stergiou, A.C.'
'Rentzeperis, P.J.'

_publ_section_title
;
 The crystal structure of arsenic telluroiodide, As5 Te7 I
;
_journal_name_full 'Zeitschrift fuer Kristallographie (149,1979-)'
_journal_page_first 111
_journal_page_last 119
_journal_volume 172
_journal_year 1985
_chemical_formula_sum 'As5 I Te7'
_chemical_name_systematic 'As5 Te7 I'
_space_group_IT_number 12
_symmetry_space_group_name_Hall '-C 2y'
_symmetry_space_group_name_H-M 'C 1 2/m 1'
_cell_angle_alpha 90
_cell_angle_beta 110.581
_cell_angle_gamma 90
_cell_formula_units_Z 2
_cell_length_a 14.5661
_cell_length_b 4.0353
_cell_length_c 13.8633
_cell_volume 762.857
_citation_journal_id_ASTM ZEKRDZ
_cod_data_source_file Stergiou_ZEKRDZ_1985_1986.cif
_cod_data_source_block As5I1Te7
_cod_original_cell_volume 762.8573
_cod_original_formula_sum 'As5 I1 Te7'
_cod_database_code 8104489

loop_
_symmetry_equiv_pos_as_xyz
x,y,z
-x,y,-z
-x,-y,-z
x,-y,z
x+1/2,y+1/2,z
-x+1/2,y+1/2,-z
-x+1/2,-y+1/2,-z
x+1/2,-y+1/2,z

loop_
_atom_site_label
_atom_site_type_symbol
_atom_site_fract_x
_atom_site_fract_y
_atom_site_fract_z
_atom_site_occupancy
_atom_site_U_iso_or_equiv
Te2 Te-2 0.4034 0.5 0.3428 1 0.0
Te3 Te-2 0.211 0 0.093 0.75 0.0
As3 As+3 0.3665 0 0.4604 1 0.0
Te1 Te-2 0.4825 0 0.145 0.75 0.0
I1 I-1 0.4825 0 0.145 0.25 0.0
I2 I-1 0.211 0 0.093 0.25 0.0
As2 As+3 0.1874 0.5 0.2234 1 0.0
As1 As+3 0 0 0 1 0.0
Te4 Te-2 0.1713 0 0.3772 1 0.0
